data_7160474
loop_
_publ_author_name
'Huang, Li'
'Ma, Wei-Qing'
'Sun, Jing'
'Han, Ying'
'Yan, Chao-Guo'

_publ_section_title
;
 Efficient construction of spirocyclopentane-1,3-dioxindoles <i>via</i> an
 annulation reaction of isocyanides and 3-methyleneoxindoles.
;
_journal_issue 13
_journal_name_full 'Organic &amp; biomolecular chemistry'
_journal_page_first 3224
_journal_page_last 3230
_journal_paper_doi 10.1039/d5ob00206k
_journal_volume 23
_journal_year 2025
_chemical_formula_moiety 'C53 H43 Cl2 N3 O4'
_chemical_formula_sum 'C53 H43 Cl2 N3 O4'
_chemical_formula_weight 856.80
_space_group_crystal_system monoclinic
_space_group_IT_number 14
_space_group_name_Hall '-P 2yn'
_space_group_name_H-M_alt 'P 1 21/n 1'
_atom_sites_solution_hydrogens geom
_audit_creation_method SHELXL-2014/7
_audit_update_record
;
2024-11-29 deposited with the CCDC.	2025-03-03 downloaded from the CCDC.
;
_cell_angle_alpha 90
_cell_angle_beta 98.319(3)
_cell_angle_gamma 90
_cell_formula_units_Z 4
_cell_length_a 10.9684(12)
_cell_length_b 13.8538(17)
_cell_length_c 31.828(4)
_cell_measurement_reflns_used 4338
_cell_measurement_temperature 296(2)
_cell_measurement_theta_max 21.22
_cell_measurement_theta_min 2.38
_cell_volume 4785.5(10)
_computing_structure_refinement 'SHELXL-2014/7 (Sheldrick, 2014)'
_diffrn_ambient_temperature 296(2)
_diffrn_measured_fraction_theta_full 0.998
_diffrn_measured_fraction_theta_max 0.998
_diffrn_measurement_device_type 'Bruker APEX-II CCD'
_diffrn_measurement_method '\f and \w scans'
_diffrn_radiation_type MoK\a
_diffrn_radiation_wavelength 0.71073
_diffrn_reflns_av_R_equivalents 0.1543
_diffrn_reflns_av_unetI/netI 0.1637
_diffrn_reflns_Laue_measured_fraction_full 0.998
_diffrn_reflns_Laue_measured_fraction_max 0.998
_diffrn_reflns_limit_h_max 13
_diffrn_reflns_limit_h_min -13
_diffrn_reflns_limit_k_max 14
_diffrn_reflns_limit_k_min -16
_diffrn_reflns_limit_l_max 37
_diffrn_reflns_limit_l_min -37
_diffrn_reflns_number 40304
_diffrn_reflns_point_group_measured_fraction_full 0.998
_diffrn_reflns_point_group_measured_fraction_max 0.998
_diffrn_reflns_theta_full 24.999
_diffrn_reflns_theta_max 24.999
_diffrn_reflns_theta_min 2.384
_exptl_absorpt_coefficient_mu 0.182
_exptl_absorpt_correction_T_max 0.7456
_exptl_absorpt_correction_T_min 0.6743
_exptl_absorpt_correction_type multi-scan
_exptl_absorpt_process_details sadabs
_exptl_crystal_colour colorless
_exptl_crystal_density_diffrn 1.189
_exptl_crystal_description block
_exptl_crystal_F_000 1792
_exptl_crystal_size_max 0.260
_exptl_crystal_size_mid 0.220
_exptl_crystal_size_min 0.180
_refine_diff_density_max 0.475
_refine_diff_density_min -0.414
_refine_diff_density_rms 0.058
_refine_ls_extinction_method none
_refine_ls_goodness_of_fit_ref 0.968
_refine_ls_hydrogen_treatment constr
_refine_ls_matrix_type full
_refine_ls_number_parameters 559
_refine_ls_number_reflns 8396
_refine_ls_number_restraints 54
_refine_ls_restrained_S_all 0.979
_refine_ls_R_factor_all 0.2355
_refine_ls_R_factor_gt 0.0901
_refine_ls_shift/su_max 0.000
_refine_ls_shift/su_mean 0.000
_refine_ls_structure_factor_coef Fsqd
_refine_ls_weighting_details 'w=1/[\s^2^(Fo^2^)+(0.1304P)^2^] where P=(Fo^2^+2Fc^2^)/3'
_refine_ls_weighting_scheme calc
_refine_ls_wR_factor_gt 0.2238
_refine_ls_wR_factor_ref 0.2591
_reflns_Friedel_coverage 0.000
_reflns_number_gt 3316
_reflns_number_total 8396
_reflns_threshold_expression 'I > 2\s(I)'
_cod_data_source_file d5ob00206k2.cif
_cod_data_source_block 3c
_cod_original_sg_symbol_H-M 'P 21/n'
_cod_database_code 7160474
_shelx_shelxl_version_number 2014/7
_shelx_space_group_comment
;
The symmetry employed for this shelxl refinement is uniquely defined
by the following loop, which should always be used as a source of
symmetry information in preference to the above space-group names.
They are only intended as comments.
;
_shelx_estimated_absorpt_t_min 0.954
_shelx_estimated_absorpt_t_max 0.968

loop_
_space_group_symop_operation_xyz
'x, y, z'
'-x+1/2, y+1/2, -z+1/2'
'-x, -y, -z'
'x-1/2, -y-1/2, z-1/2'

loop_
_atom_site_label
_atom_site_type_symbol
_atom_site_fract_x
_atom_site_fract_y
_atom_site_fract_z
_atom_site_U_iso_or_equiv
_atom_site_adp_type
_atom_site_occupancy
_atom_site_site_symmetry_order
_atom_site_calc_flag
_atom_site_refinement_flags_posn
_atom_site_refinement_flags_adp
_atom_site_refinement_flags_occupancy
_atom_site_disorder_assembly
_atom_site_disorder_group
C1 C 0.3593(6) 0.2181(5) 0.0640(2) 0.0951(15) Uani 1 1 d . U . . .
H1 H 0.3083 0.1642 0.0618 0.114 Uiso 1 1 calc R U . . .
C2 C 0.4577(7) 0.2248(6) 0.0399(2) 0.1106(17) Uani 1 1 d . U . . .
H2 H 0.4738 0.1742 0.0223 0.133 Uiso 1 1 calc R U . . .
C3 C 0.5281(6) 0.3047(6) 0.0427(2) 0.1093(17) Uani 1 1 d . U . . .
H3 H 0.5906 0.3089 0.0259 0.131 Uiso 1 1 calc R U . . .
C4 C 0.5125(6) 0.3774(5) 0.0680(2) 0.1003(16) Uani 1 1 d . U . . .
H4 H 0.5639 0.4311 0.0695 0.120 Uiso 1 1 calc R U . . .
C5 C 0.4175(6) 0.3720(5) 0.0926(2) 0.0880(15) Uani 1 1 d . U . . .
H5 H 0.4060 0.4228 0.1108 0.106 Uiso 1 1 calc R U . . .
C6 C 0.3405(5) 0.2936(5) 0.09077(18) 0.0757(14) Uani 1 1 d . U . . .
C7 C 0.2392(5) 0.2875(4) 0.11777(18) 0.0733(16) Uani 1 1 d . . . . .
H7A H 0.1843 0.2352 0.1073 0.088 Uiso 1 1 calc R U . . .
H7B H 0.2753 0.2715 0.1466 0.088 Uiso 1 1 calc R U . . .
C8 C 0.0722(4) 0.4059(4) 0.08690(16) 0.0514(13) Uani 1 1 d . . . . .
C9 C 0.0336(5) 0.3609(4) 0.04805(18) 0.0669(16) Uani 1 1 d . . . . .
H9 H 0.0750 0.3078 0.0392 0.080 Uiso 1 1 calc R U . . .
C10 C -0.0684(6) 0.3986(5) 0.02356(17) 0.0713(17) Uani 1 1 d . . . . .
H10 H -0.0971 0.3706 -0.0026 0.086 Uiso 1 1 calc R U . . .
C11 C -0.1290(5) 0.4770(4) 0.03693(16) 0.0584(14) Uani 1 1 d . . . . .
C12 C -0.0875(4) 0.5213(4) 0.07517(15) 0.0532(13) Uani 1 1 d . . . . .
H12 H -0.1293 0.5744 0.0839 0.064 Uiso 1 1 calc R U . . .
C13 C 0.0158(4) 0.4867(4) 0.10036(13) 0.0422(12) Uani 1 1 d . . . . .
C14 C 0.0780(4) 0.5162(3) 0.14350(13) 0.0405(12) Uani 1 1 d . . . . .
C15 C 0.1717(5) 0.4315(4) 0.15366(19) 0.0534(14) Uani 1 1 d . . . . .
C16 C 0.1578(4) 0.6095(3) 0.14979(13) 0.0427(12) Uani 1 1 d . . . . .
H16 H 0.2265 0.5939 0.1720 0.051 Uiso 1 1 calc R U . . .
C17 C 0.2166(4) 0.6400(3) 0.11166(16) 0.0473(13) Uani 1 1 d . . . . .
C18 C 0.3520(4) 0.6401(3) 0.11448(16) 0.0463(13) Uani 1 1 d . . . . .
C19 C 0.4311(5) 0.6241(4) 0.15201(19) 0.0688(16) Uani 1 1 d . . . . .
H19 H 0.3995 0.6121 0.1771 0.083 Uiso 1 1 calc R U . . .
C20 C 0.5580(5) 0.6260(5) 0.1519(2) 0.091(2) Uani 1 1 d . . . . .
H20 H 0.6110 0.6158 0.1771 0.109 Uiso 1 1 calc R U . . .
C21 C 0.6047(7) 0.6426(6) 0.1158(3) 0.117(3) Uani 1 1 d . . . . .
H21 H 0.6896 0.6422 0.1159 0.141 Uiso 1 1 calc R U . . .
C22 C 0.5275(7) 0.6601(6) 0.0789(3) 0.110(3) Uani 1 1 d . . . . .
H22 H 0.5601 0.6729 0.0541 0.132 Uiso 1 1 calc R U . . .
C23 C 0.4038(5) 0.6590(4) 0.07828(19) 0.0781(18) Uani 1 1 d . . . . .
H23 H 0.3526 0.6711 0.0529 0.094 Uiso 1 1 calc R U . . .
C24 C 0.4032(6) 0.8934(5) 0.1614(2) 0.097(2) Uani 1 1 d D . . . .
H24 H 0.3843 0.8279 0.1596 0.116 Uiso 1 1 calc R U . . .
C25 C 0.4883(6) 0.9302(5) 0.1377(2) 0.113(2) Uani 1 1 d D . . . .
H25 H 0.5240 0.8891 0.1198 0.135 Uiso 1 1 calc R U . . .
C26 C 0.5219(6) 1.0262(5) 0.1397(2) 0.099(2) Uani 1 1 d D . . . .
H26 H 0.5785 1.0510 0.1234 0.119 Uiso 1 1 calc R U . . .
C27 C 0.4672(7) 1.0835(5) 0.1670(2) 0.109(2) Uani 1 1 d D . . . .
H27 H 0.4887 1.1484 0.1698 0.131 Uiso 1 1 calc R U . . .
C28 C 0.3811(6) 1.0467(4) 0.1904(2) 0.092(2) Uani 1 1 d D . . . .
H28 H 0.3460 1.0875 0.2085 0.110 Uiso 1 1 calc R U . . .
C29 C 0.3458(5) 0.9513(4) 0.18763(17) 0.0646(15) Uani 1 1 d D . . . .
C30 C 0.2552(5) 0.9118(4) 0.21261(16) 0.0713(16) Uani 1 1 d . . . . .
H30A H 0.2035 0.9638 0.2202 0.086 Uiso 1 1 calc R U . . .
H30B H 0.2983 0.8846 0.2387 0.086 Uiso 1 1 calc R U . . .
C31 C 0.1781(4) 0.7432(4) 0.20124(16) 0.0490(13) Uani 1 1 d . . . . .
C32 C 0.0811(4) 0.6885(3) 0.16942(14) 0.0421(12) Uani 1 1 d . . . . .
C33 C 0.0238(4) 0.7700(4) 0.14205(15) 0.0507(13) Uani 1 1 d . . . . .
C34 C -0.0757(5) 0.7750(4) 0.11099(17) 0.0686(16) Uani 1 1 d . . . . .
H34 H -0.1179 0.7190 0.1015 0.082 Uiso 1 1 calc R U . . .
C35 C -0.1136(6) 0.8631(6) 0.0936(2) 0.0844(19) Uani 1 1 d . . . . .
C36 C -0.0536(7) 0.9457(5) 0.1070(2) 0.091(2) Uani 1 1 d . . . . .
H36 H -0.0800 1.0042 0.0946 0.110 Uiso 1 1 calc R U . . .
C37 C 0.0463(6) 0.9438(5) 0.1388(2) 0.0850(19) Uani 1 1 d . . . . .
H37 H 0.0877 1.0002 0.1482 0.102 Uiso 1 1 calc R U . . .
C38 C 0.0830(5) 0.8549(4) 0.15641(17) 0.0581(14) Uani 1 1 d . . . . .
C39 C -0.0083(4) 0.6259(4) 0.18924(14) 0.0456(13) Uani 1 1 d . . . . .
C40 C -0.0949(4) 0.6618(4) 0.21503(15) 0.0532(14) Uani 1 1 d . . . . .
C41 C -0.1021(5) 0.7640(4) 0.22662(15) 0.0509(13) Uani 1 1 d . . . . .
C42 C -0.0143(5) 0.8062(4) 0.25677(17) 0.0650(15) Uani 1 1 d . . . . .
H42 H 0.0519 0.7698 0.2698 0.078 Uiso 1 1 calc R U . . .
C43 C -0.0250(5) 0.9034(5) 0.26760(18) 0.0741(17) Uani 1 1 d . . . . .
H43 H 0.0354 0.9325 0.2870 0.089 Uiso 1 1 calc R U . . .
C44 C -0.1251(6) 0.9553(4) 0.2495(2) 0.0736(17) Uani 1 1 d . . . . .
H44 H -0.1339 1.0192 0.2575 0.088 Uiso 1 1 calc R U . . .
C45 C -0.2126(6) 0.9144(5) 0.2197(2) 0.0759(17) Uani 1 1 d . . . . .
H45 H -0.2782 0.9512 0.2066 0.091 Uiso 1 1 calc R U . . .
C46 C -0.2027(5) 0.8170(4) 0.20927(16) 0.0626(15) Uani 1 1 d . . . . .
H46 H -0.2646 0.7880 0.1904 0.075 Uiso 1 1 calc R U . . .
C47 C -0.2190(5) 0.3382(4) 0.1543(2) 0.0831(19) Uani 1 1 d . . . . .
H47A H -0.2437 0.3805 0.1303 0.100 Uiso 1 1 calc R U . . .
H47B H -0.2747 0.3487 0.1749 0.100 Uiso 1 1 calc R U . . .
C48 C -0.2276(7) 0.2341(5) 0.1396(2) 0.111(2) Uani 1 1 d . . . . .
H48A H -0.3132 0.2185 0.1298 0.133 Uiso 1 1 calc R U . . .
H48B H -0.1824 0.2267 0.1157 0.133 Uiso 1 1 calc R U . . .
C49 C -0.1776(7) 0.1647(5) 0.1738(2) 0.102(2) Uani 1 1 d . . . . .
H49A H -0.1782 0.1000 0.1622 0.122 Uiso 1 1 calc R U . . .
H49B H -0.2295 0.1651 0.1960 0.122 Uiso 1 1 calc R U . . .
C50 C -0.0477(7) 0.1919(5) 0.1923(2) 0.105(2) Uani 1 1 d . . . . .
H50A H -0.0186 0.1484 0.2155 0.127 Uiso 1 1 calc R U . . .
H50B H 0.0058 0.1847 0.1708 0.127 Uiso 1 1 calc R U . . .
C51 C -0.0408(6) 0.2932(4) 0.2083(2) 0.090(2) Uani 1 1 d . . . . .
H51A H 0.0443 0.3093 0.2188 0.108 Uiso 1 1 calc R U . . .
H51B H -0.0879 0.2990 0.2317 0.108 Uiso 1 1 calc R U . . .
C52 C -0.0901(5) 0.3622(4) 0.17389(17) 0.0583(15) Uani 1 1 d . . . . .
H52 H -0.0384 0.3552 0.1514 0.070 Uiso 1 1 calc R U . . .
C53 C -0.0094(4) 0.5331(4) 0.17570(13) 0.0393(12) Uani 1 1 d . . . . .
Cl1 Cl -0.25914(13) 0.52213(13) 0.00557(5) 0.0894(6) Uani 1 1 d . . . . .
Cl2 Cl -0.2419(2) 0.86777(16) 0.05510(8) 0.1524(10) Uani 1 1 d . . . . .
N1 N 0.1670(4) 0.3756(3) 0.11872(13) 0.0547(11) Uani 1 1 d . . . . .
N2 N 0.1768(4) 0.8370(3) 0.19001(13) 0.0578(12) Uani 1 1 d . . . . .
N3 N -0.0811(4) 0.4630(3) 0.18733(13) 0.0623(12) Uani 1 1 d . . . . .
H3A H -0.1287 0.4796 0.2053 0.075 Uiso 1 1 calc R U . . .
O1 O 0.2382(3) 0.4198(3) 0.18689(11) 0.0667(10) Uani 1 1 d . . . . .
O2 O 0.1523(3) 0.6643(3) 0.07916(11) 0.0731(11) Uani 1 1 d . . . . .
O3 O 0.2465(3) 0.7070(3) 0.23023(11) 0.0617(10) Uani 1 1 d . . . . .
O4 O -0.1734(3) 0.6047(3) 0.22763(12) 0.0799(12) Uani 1 1 d . . . . .

loop_
_atom_site_aniso_label
_atom_site_aniso_U_11
_atom_site_aniso_U_22
_atom_site_aniso_U_33
_atom_site_aniso_U_23
_atom_site_aniso_U_13
_atom_site_aniso_U_12
C1 0.096(3) 0.100(4) 0.091(3) -0.026(3) 0.022(3) 0.013(3)
C2 0.111(4) 0.124(4) 0.101(4) -0.032(3) 0.030(3) 0.015(3)
C3 0.097(3) 0.133(4) 0.103(4) -0.011(3) 0.029(3) 0.013(3)
C4 0.083(3) 0.113(4) 0.107(4) -0.004(3) 0.021(3) 0.008(3)
C5 0.076(3) 0.094(4) 0.095(3) -0.012(3) 0.016(3) 0.012(3)
C6 0.071(3) 0.083(3) 0.074(3) -0.013(3) 0.015(3) 0.015(3)
C7 0.080(4) 0.059(4) 0.080(4) -0.005(3) 0.009(3) 0.012(3)
C8 0.054(3) 0.060(4) 0.042(3) 0.004(3) 0.013(3) 0.004(3)
C9 0.072(4) 0.070(4) 0.058(4) -0.020(3) 0.007(3) 0.001(3)
C10 0.084(4) 0.086(5) 0.045(4) -0.021(3) 0.013(3) -0.021(4)
C11 0.057(3) 0.078(4) 0.040(3) -0.003(3) 0.006(3) -0.016(3)
C12 0.047(3) 0.068(4) 0.044(3) -0.010(3) 0.007(3) -0.004(3)
C13 0.043(3) 0.054(3) 0.031(3) -0.001(2) 0.009(2) 0.000(3)
C14 0.039(3) 0.047(3) 0.035(3) -0.001(2) 0.003(2) -0.003(3)
C15 0.047(3) 0.065(4) 0.051(4) -0.001(3) 0.014(3) -0.013(3)
C16 0.042(3) 0.056(3) 0.028(3) 0.002(2) 0.002(2) -0.007(3)
C17 0.048(3) 0.058(3) 0.036(3) -0.008(3) 0.008(3) -0.010(3)
C18 0.047(3) 0.047(3) 0.047(3) -0.001(2) 0.016(3) -0.009(2)
C19 0.050(4) 0.081(4) 0.077(4) 0.019(3) 0.016(3) -0.010(3)
C20 0.046(4) 0.118(6) 0.104(6) 0.023(4) -0.002(4) -0.008(4)
C21 0.060(5) 0.161(8) 0.145(8) 0.019(6) 0.060(6) -0.006(5)
C22 0.088(6) 0.165(8) 0.086(6) -0.002(5) 0.041(5) -0.021(5)
C23 0.065(4) 0.106(5) 0.069(4) -0.008(4) 0.029(3) -0.023(4)
C24 0.098(5) 0.072(5) 0.125(6) -0.011(5) 0.038(5) -0.035(4)
C25 0.098(6) 0.111(7) 0.132(7) -0.047(5) 0.029(5) -0.028(5)
C26 0.083(5) 0.098(6) 0.115(6) 0.001(5) 0.010(4) -0.030(5)
C27 0.104(6) 0.071(5) 0.149(7) 0.002(5) 0.006(5) -0.035(5)
C28 0.107(5) 0.056(5) 0.109(6) -0.022(4) 0.001(4) -0.024(4)
C29 0.078(4) 0.052(4) 0.057(4) -0.006(3) -0.014(3) -0.012(3)
C30 0.097(4) 0.063(4) 0.052(4) -0.008(3) 0.002(3) -0.026(4)
C31 0.045(3) 0.065(4) 0.038(3) 0.001(3) 0.010(3) -0.007(3)
C32 0.041(3) 0.047(3) 0.039(3) -0.006(2) 0.005(2) -0.009(3)
C33 0.055(3) 0.054(4) 0.042(3) -0.002(3) 0.007(3) -0.013(3)
C34 0.072(4) 0.063(4) 0.065(4) 0.014(3) -0.011(3) -0.010(3)
C35 0.077(4) 0.087(5) 0.082(5) 0.016(4) -0.010(3) -0.005(4)
C36 0.110(5) 0.074(5) 0.083(5) 0.027(4) -0.008(4) 0.010(4)
C37 0.106(5) 0.068(5) 0.080(5) 0.007(4) 0.008(4) -0.010(4)
C38 0.068(4) 0.054(4) 0.052(4) 0.008(3) 0.008(3) -0.006(3)
C39 0.043(3) 0.056(4) 0.040(3) -0.001(3) 0.011(2) -0.006(3)
C40 0.050(3) 0.065(4) 0.045(3) 0.002(3) 0.011(3) -0.011(3)
C41 0.051(3) 0.054(4) 0.047(3) -0.009(3) 0.007(3) 0.003(3)
C42 0.056(4) 0.069(4) 0.071(4) -0.011(3) 0.013(3) 0.008(3)
C43 0.063(4) 0.079(5) 0.079(4) -0.028(4) 0.007(3) 0.007(4)
C44 0.075(4) 0.056(4) 0.094(5) -0.016(4) 0.027(4) -0.001(4)
C45 0.070(4) 0.072(5) 0.084(5) 0.001(4) 0.007(4) 0.016(4)
C46 0.052(4) 0.070(4) 0.064(4) -0.013(3) 0.003(3) 0.004(3)
C47 0.087(5) 0.067(4) 0.086(5) -0.004(3) -0.018(3) -0.018(4)
C48 0.151(7) 0.078(5) 0.095(5) 0.003(4) -0.013(5) -0.046(5)
C49 0.122(6) 0.060(4) 0.127(6) -0.008(4) 0.029(5) -0.020(4)
C50 0.104(6) 0.066(5) 0.146(7) 0.020(5) 0.015(5) -0.006(4)
C51 0.082(4) 0.068(5) 0.111(5) 0.009(4) -0.013(4) -0.008(4)
C52 0.065(4) 0.052(4) 0.062(4) -0.005(3) 0.024(3) -0.019(3)
C53 0.040(3) 0.045(3) 0.033(3) 0.004(2) 0.007(2) -0.013(3)
Cl1 0.0737(10) 0.1273(15) 0.0599(10) 0.0002(9) -0.0150(8) -0.0040(10)
Cl2 0.1283(17) 0.141(2) 0.161(2) 0.0638(16) -0.0699(15) -0.0146(14)
N1 0.065(3) 0.052(3) 0.048(3) -0.001(2) 0.010(2) 0.013(2)
N2 0.073(3) 0.057(3) 0.041(3) -0.005(2) 0.000(2) -0.017(3)
N3 0.067(3) 0.058(3) 0.068(3) -0.008(2) 0.027(2) -0.010(2)
O1 0.062(2) 0.087(3) 0.047(2) 0.005(2) -0.0045(19) 0.007(2)
O2 0.063(2) 0.114(3) 0.041(2) 0.008(2) 0.0036(19) -0.006(2)
O3 0.066(2) 0.071(3) 0.044(2) -0.0002(19) -0.0034(19) -0.013(2)
O4 0.077(3) 0.078(3) 0.094(3) -0.006(2) 0.042(2) -0.009(2)

loop_
_atom_type_symbol
_atom_type_description
_atom_type_scat_dispersion_real
_atom_type_scat_dispersion_imag
_atom_type_scat_source
C C 0.0033 0.0016 'International Tables Vol C Tables 4.2.6.8 and 6.1.1.4'
H H 0.0000 0.0000 'International Tables Vol C Tables 4.2.6.8 and 6.1.1.4'
N N 0.0061 0.0033 'International Tables Vol C Tables 4.2.6.8 and 6.1.1.4'
O O 0.0106 0.0060 'International Tables Vol C Tables 4.2.6.8 and 6.1.1.4'
Cl Cl 0.1484 0.1585 'International Tables Vol C Tables 4.2.6.8 and 6.1.1.4'

loop_
_geom_angle_atom_site_label_1
_geom_angle_atom_site_label_2
_geom_angle_atom_site_label_3
_geom_angle
_geom_angle_site_symmetry_1
_geom_angle_site_symmetry_3
_geom_angle_publ_flag
C6 C1 C2 118.6(7) . . ?
C6 C1 H1 120.7 . . ?
C2 C1 H1 120.7 . . ?
C3 C2 C1 119.6(7) . . ?
C3 C2 H2 120.2 . . ?
C1 C2 H2 120.2 . . ?
C4 C3 C2 123.1(7) . . ?
C4 C3 H3 118.5 . . ?
C2 C3 H3 118.5 . . ?
C3 C4 C5 118.5(7) . . ?
C3 C4 H4 120.7 . . ?
C5 C4 H4 120.7 . . ?
C6 C5 C4 121.6(6) . . ?
C6 C5 H5 119.2 . . ?
C4 C5 H5 119.2 . . ?
C5 C6 C1 118.6(6) . . ?
C5 C6 C7 121.4(5) . . ?
C1 C6 C7 119.9(6) . . ?
N1 C7 C6 114.5(5) . . ?
N1 C7 H7A 108.6 . . ?
C6 C7 H7A 108.6 . . ?
N1 C7 H7B 108.6 . . ?
C6 C7 H7B 108.6 . . ?
H7A C7 H7B 107.6 . . ?
C13 C8 C9 123.1(5) . . ?
C13 C8 N1 109.7(4) . . ?
C9 C8 N1 127.1(5) . . ?
C10 C9 C8 116.9(5) . . ?
C10 C9 H9 121.6 . . ?
C8 C9 H9 121.6 . . ?
C9 C10 C11 121.1(5) . . ?
C9 C10 H10 119.4 . . ?
C11 C10 H10 119.4 . . ?
C10 C11 C12 120.9(5) . . ?
C10 C11 Cl1 120.1(4) . . ?
C12 C11 Cl1 119.1(5) . . ?
C13 C12 C11 119.8(5) . . ?
C13 C12 H12 120.1 . . ?
C11 C12 H12 120.1 . . ?
C12 C13 C8 118.1(4) . . ?
C12 C13 C14 131.7(4) . . ?
C8 C13 C14 110.0(4) . . ?
C13 C14 C53 114.4(4) . . ?
C13 C14 C16 121.1(4) . . ?
C53 C14 C16 100.5(3) . . ?
C13 C14 C15 100.6(4) . . ?
C53 C14 C15 115.9(4) . . ?
C16 C14 C15 104.8(3) . . ?
O1 C15 N1 126.2(5) . . ?
O1 C15 C14 125.4(5) . . ?
N1 C15 C14 108.4(5) . . ?
C17 C16 C14 115.2(4) . . ?
C17 C16 C32 116.2(4) . . ?
C14 C16 C32 107.9(3) . . ?
C17 C16 H16 105.5 . . ?
C14 C16 H16 105.5 . . ?
C32 C16 H16 105.5 . . ?
O2 C17 C18 120.6(4) . . ?
O2 C17 C16 119.9(4) . . ?
C18 C17 C16 119.6(4) . . ?
C23 C18 C19 117.8(5) . . ?
C23 C18 C17 118.8(5) . . ?
C19 C18 C17 123.4(4) . . ?
C18 C19 C20 119.7(5) . . ?
C18 C19 H19 120.2 . . ?
C20 C19 H19 120.2 . . ?
C21 C20 C19 120.7(6) . . ?
C21 C20 H20 119.7 . . ?
C19 C20 H20 119.7 . . ?
C20 C21 C22 119.9(6) . . ?
C20 C21 H21 120.0 . . ?
C22 C21 H21 120.0 . . ?
C23 C22 C21 120.4(6) . . ?
C23 C22 H22 119.8 . . ?
C21 C22 H22 119.8 . . ?
C22 C23 C18 121.4(6) . . ?
C22 C23 H23 119.3 . . ?
C18 C23 H23 119.3 . . ?
C29 C24 C25 121.4(6) . . ?
C29 C24 H24 119.3 . . ?
C25 C24 H24 119.3 . . ?
C26 C25 C24 121.8(6) . . ?
C26 C25 H25 119.1 . . ?
C24 C25 H25 119.1 . . ?
C27 C26 C25 116.6(6) . . ?
C27 C26 H26 121.7 . . ?
C25 C26 H26 121.7 . . ?
C26 C27 C28 121.5(6) . . ?
C26 C27 H27 119.3 . . ?
C28 C27 H27 119.3 . . ?
C29 C28 C27 121.8(6) . . ?
C29 C28 H28 119.1 . . ?
C27 C28 H28 119.1 . . ?
C24 C29 C28 116.8(6) . . ?
C24 C29 C30 121.1(5) . . ?
C28 C29 C30 122.0(6) . . ?
C29 C30 N2 113.2(4) . . ?
C29 C30 H30A 108.9 . . ?
N2 C30 H30A 108.9 . . ?
C29 C30 H30B 108.9 . . ?
N2 C30 H30B 108.9 . . ?
H30A C30 H30B 107.8 . . ?
O3 C31 N2 125.7(5) . . ?
O3 C31 C32 125.7(5) . . ?
N2 C31 C32 108.5(4) . . ?
C33 C32 C39 115.4(4) . . ?
C33 C32 C31 101.5(4) . . ?
C39 C32 C31 115.5(4) . . ?
C33 C32 C16 119.8(4) . . ?
C39 C32 C16 100.6(4) . . ?
C31 C32 C16 104.2(3) . . ?
C34 C33 C38 118.9(5) . . ?
C34 C33 C32 132.8(5) . . ?
C38 C33 C32 108.0(4) . . ?
C33 C34 C35 119.9(5) . . ?
C33 C34 H34 120.1 . . ?
C35 C34 H34 120.1 . . ?
C36 C35 C34 121.1(6) . . ?
C36 C35 Cl2 119.9(5) . . ?
C34 C35 Cl2 119.0(5) . . ?
C35 C36 C37 120.7(6) . . ?
C35 C36 H36 119.6 . . ?
C37 C36 H36 119.6 . . ?
C36 C37 C38 117.7(6) . . ?
C36 C37 H37 121.1 . . ?
C38 C37 H37 121.1 . . ?
C33 C38 C37 121.7(5) . . ?
C33 C38 N2 111.1(5) . . ?
C37 C38 N2 127.2(6) . . ?
C53 C39 C40 122.4(4) . . ?
C53 C39 C32 112.8(4) . . ?
C40 C39 C32 124.3(5) . . ?
O4 C40 C39 119.9(5) . . ?
O4 C40 C41 117.1(4) . . ?
C39 C40 C41 122.9(5) . . ?
C46 C41 C42 119.4(5) . . ?
C46 C41 C40 118.9(5) . . ?
C42 C41 C40 121.5(5) . . ?
C41 C42 C43 120.0(5) . . ?
C41 C42 H42 120.0 . . ?
C43 C42 H42 120.0 . . ?
C44 C43 C42 119.6(5) . . ?
C44 C43 H43 120.2 . . ?
C42 C43 H43 120.2 . . ?
C43 C44 C45 120.9(6) . . ?
C43 C44 H44 119.6 . . ?
C45 C44 H44 119.6 . . ?
C44 C45 C46 119.5(5) . . ?
C44 C45 H45 120.2 . . ?
C46 C45 H45 120.2 . . ?
C41 C46 C45 120.4(5) . . ?
C41 C46 H46 119.8 . . ?
C45 C46 H46 119.8 . . ?
C52 C47 C48 110.6(5) . . ?
C52 C47 H47A 109.5 . . ?
C48 C47 H47A 109.5 . . ?
C52 C47 H47B 109.5 . . ?
C48 C47 H47B 109.5 . . ?
H47A C47 H47B 108.1 . . ?
C49 C48 C47 112.7(6) . . ?
C49 C48 H48A 109.0 . . ?
C47 C48 H48A 109.0 . . ?
C49 C48 H48B 109.0 . . ?
C47 C48 H48B 109.0 . . ?
H48A C48 H48B 107.8 . . ?
C48 C49 C50 110.6(6) . . ?
C48 C49 H49A 109.5 . . ?
C50 C49 H49A 109.5 . . ?
C48 C49 H49B 109.5 . . ?
C50 C49 H49B 109.5 . . ?
H49A C49 H49B 108.1 . . ?
C51 C50 C49 111.5(6) . . ?
C51 C50 H50A 109.3 . . ?
C49 C50 H50A 109.3 . . ?
C51 C50 H50B 109.3 . . ?
C49 C50 H50B 109.3 . . ?
H50A C50 H50B 108.0 . . ?
C50 C51 C52 110.9(5) . . ?
C50 C51 H51A 109.5 . . ?
C52 C51 H51A 109.5 . . ?
C50 C51 H51B 109.5 . . ?
C52 C51 H51B 109.5 . . ?
H51A C51 H51B 108.0 . . ?
N3 C52 C51 113.3(5) . . ?
N3 C52 C47 110.7(4) . . ?
C51 C52 C47 112.6(4) . . ?
N3 C52 H52 106.6 . . ?
C51 C52 H52 106.6 . . ?
C47 C52 H52 106.6 . . ?
N3 C53 C39 125.5(4) . . ?
N3 C53 C14 122.0(4) . . ?
C39 C53 C14 112.5(4) . . ?
C15 N1 C8 111.0(4) . . ?
C15 N1 C7 122.8(4) . . ?
C8 N1 C7 125.6(4) . . ?
C31 N2 C38 110.7(4) . . ?
C31 N2 C30 124.6(4) . . ?
C38 N2 C30 124.4(5) . . ?
C53 N3 C52 129.2(4) . . ?
C53 N3 H3A 115.4 . . ?
C52 N3 H3A 115.4 . . ?

loop_
_geom_bond_atom_site_label_1
_geom_bond_atom_site_label_2
_geom_bond_distance
_geom_bond_site_symmetry_2
_geom_bond_publ_flag
C1 C6 1.384(8) . ?
C1 C2 1.414(8) . ?
C1 H1 0.9300 . ?
C2 C3 1.346(9) . ?
C2 H2 0.9300 . ?
C3 C4 1.316(9) . ?
C3 H3 0.9300 . ?
C4 C5 1.393(8) . ?
C4 H4 0.9300 . ?
C5 C6 1.372(8) . ?
C5 H5 0.9300 . ?
C6 C7 1.502(7) . ?
C7 N1 1.457(6) . ?
C7 H7A 0.9700 . ?
C7 H7B 0.9700 . ?
C8 C13 1.377(6) . ?
C8 C9 1.395(7) . ?
C8 N1 1.407(6) . ?
C9 C10 1.371(7) . ?
C9 H9 0.9300 . ?
C10 C11 1.373(7) . ?
C10 H10 0.9300 . ?
C11 C12 1.380(6) . ?
C11 Cl1 1.736(5) . ?
C12 C13 1.377(6) . ?
C12 H12 0.9300 . ?
C13 C14 1.498(6) . ?
C14 C53 1.519(6) . ?
C14 C16 1.559(6) . ?
C14 C15 1.562(7) . ?
C15 O1 1.206(6) . ?
C15 N1 1.350(6) . ?
C16 C17 1.514(6) . ?
C16 C32 1.564(6) . ?
C16 H16 0.9800 . ?
C17 O2 1.213(5) . ?
C17 C18 1.474(6) . ?
C18 C23 1.382(7) . ?
C18 C19 1.389(7) . ?
C19 C20 1.393(7) . ?
C19 H19 0.9300 . ?
C20 C21 1.344(9) . ?
C20 H20 0.9300 . ?
C21 C22 1.366(10) . ?
C21 H21 0.9300 . ?
C22 C23 1.354(8) . ?
C22 H22 0.9300 . ?
C23 H23 0.9300 . ?
C24 C29 1.374(4) . ?
C24 C25 1.382(4) . ?
C24 H24 0.9300 . ?
C25 C26 1.379(4) . ?
C25 H25 0.9300 . ?
C26 C27 1.377(4) . ?
C26 H26 0.9300 . ?
C27 C28 1.383(4) . ?
C27 H27 0.9300 . ?
C28 C29 1.377(4) . ?
C28 H28 0.9300 . ?
C29 C30 1.466(7) . ?
C30 N2 1.467(6) . ?
C30 H30A 0.9700 . ?
C30 H30B 0.9700 . ?
C31 O3 1.211(5) . ?
C31 N2 1.347(6) . ?
C31 C32 1.555(6) . ?
C32 C33 1.507(6) . ?
C32 C39 1.513(6) . ?
C33 C34 1.364(6) . ?
C33 C38 1.388(7) . ?
C34 C35 1.379(8) . ?
C34 H34 0.9300 . ?
C35 C36 1.358(8) . ?
C35 Cl2 1.729(6) . ?
C36 C37 1.381(8) . ?
C36 H36 0.9300 . ?
C37 C38 1.388(7) . ?
C37 H37 0.9300 . ?
C38 N2 1.395(6) . ?
C39 C53 1.356(6) . ?
C39 C40 1.431(6) . ?
C40 O4 1.277(5) . ?
C40 C41 1.468(7) . ?
C41 C46 1.373(7) . ?
C41 C42 1.386(7) . ?
C42 C43 1.400(7) . ?
C42 H42 0.9300 . ?
C43 C44 1.368(8) . ?
C43 H43 0.9300 . ?
C44 C45 1.369(8) . ?
C44 H44 0.9300 . ?
C45 C46 1.398(7) . ?
C45 H45 0.9300 . ?
C46 H46 0.9300 . ?
C47 C52 1.498(7) . ?
C47 C48 1.515(8) . ?
C47 H47A 0.9700 . ?
C47 H47B 0.9700 . ?
C48 C49 1.497(9) . ?
C48 H48A 0.9700 . ?
C48 H48B 0.9700 . ?
C49 C50 1.508(9) . ?
C49 H49A 0.9700 . ?
C49 H49B 0.9700 . ?
C50 C51 1.491(8) . ?
C50 H50A 0.9700 . ?
C50 H50B 0.9700 . ?
C51 C52 1.494(7) . ?
C51 H51A 0.9700 . ?
C51 H51B 0.9700 . ?
C52 N3 1.460(6) . ?
C52 H52 0.9800 . ?
C53 N3 1.335(5) . ?
N3 H3A 0.8600 . ?

loop_
_geom_hbond_atom_site_label_D
_geom_hbond_atom_site_label_H
_geom_hbond_atom_site_label_A
_geom_hbond_distance_DH
_geom_hbond_distance_HA
_geom_hbond_distance_DA
_geom_hbond_angle_DHA
_geom_hbond_site_symmetry_A
N3 H3A O4 0.86 1.96 2.627(5) 133.2 .
